data_2001656
loop_
_publ_author_name
'Riou, D.'
'Loiseau, T.'
'Ferey, G.'

_publ_section_title
;
 Structure determination of a monohydrated piperazinium
 hydrogenphosphate
;
_journal_issue 6
_journal_name_full 'Acta Crystallographica Section C'
_journal_page_first 1237
_journal_page_last 1238
_journal_paper_doi 10.1107/S0108270193000496
_journal_volume 49
_journal_year 1993
_chemical_formula_moiety ' C4 H12 N2 2+ , H O4 P 2- , H2 O'
_chemical_formula_structural '(N2 C4 H12) (H P O4) (H2 O)'
_chemical_formula_sum 'C4 H15 N2 O5 P'
_chemical_formula_weight 202.16
_chemical_name_common 'Hydrogenophosphate of piperazinium monohydrated'
_chemical_name_systematic ' Hydrogenophosphate of piperazinium monohydrated'
_space_group_IT_number 14
_symmetry_cell_setting monoclinic
_symmetry_space_group_name_Hall '-P 2ybc'
_symmetry_space_group_name_H-M 'P 1 21/c 1'
_cell_angle_alpha 90.0
_cell_angle_beta 114.300(10)
_cell_angle_gamma 90.0
_cell_formula_units_Z 4
_cell_length_a 6.4176(9)
_cell_length_b 12.296(2)
_cell_length_c 12.215(2)
_cell_measurement_reflns_used 34
_cell_measurement_temperature 293
_cell_measurement_theta_max 16
_cell_measurement_theta_min 15
_cell_volume 878.5(2)
_computing_cell_refinement 'STOE Dif4'
_computing_data_collection 'STOE Dif4'
_computing_data_reduction 'STOE Redu4'
_computing_structure_refinement 'Shelx76 (Sheldrick, 1976)'
_computing_structure_solution 'Shelxs86 (Sheldrick, 1985), option TREF '
_diffrn_ambient_temperature 293
_diffrn_measurement_device ' STOE Siemens AED2'
_diffrn_measurement_method \w/-\q
_diffrn_radiation_monochromator graphite
_diffrn_radiation_source 'Fine focus Siemens Mo X-ray tube'
_diffrn_radiation_type 'Mo K\a'
_diffrn_radiation_wavelength 0.71069
_diffrn_reflns_av_R_equivalents 0.0
_diffrn_reflns_limit_h_max 8
_diffrn_reflns_limit_h_min -8
_diffrn_reflns_limit_k_max 15
_diffrn_reflns_limit_k_min 0
_diffrn_reflns_limit_l_max 15
_diffrn_reflns_limit_l_min 0
_diffrn_reflns_number 4232
_diffrn_reflns_theta_max 27.5
_diffrn_reflns_theta_min 2.5
_diffrn_standards_decay_% 2.1
_diffrn_standards_interval_time 60
_diffrn_standards_number 3
_exptl_absorpt_coefficient_mu 0.294
_exptl_absorpt_correction_T_max 0.06
_exptl_absorpt_correction_T_min 0.008
_exptl_absorpt_correction_type none
_exptl_crystal_colour colorless
_exptl_crystal_density_diffrn 1.529
_exptl_crystal_description plate
_exptl_crystal_F_000 432
_exptl_crystal_size_max 0.228
_exptl_crystal_size_mid 0.171
_exptl_crystal_size_min 0.027
_refine_diff_density_max 0.34
_refine_diff_density_min -0.30
_refine_ls_extinction_method ' none '
_refine_ls_hydrogen_treatment refall
_refine_ls_matrix_type full
_refine_ls_number_constraints 14
_refine_ls_number_parameters 155
_refine_ls_number_reflns 891
_refine_ls_number_restraints 0
_refine_ls_R_factor_obs 0.039
_refine_ls_shift/esd_max 0.002
_refine_ls_structure_factor_coef F
_refine_ls_weighting_scheme 'sigma, w = 2.0811/[\s^2^(F)+0.0002F^2^]'
_refine_ls_wR_factor_obs 0.034
_reflns_number_observed 891
_reflns_number_total 4232
_reflns_observed_criterion I>3.0\s(I)
_cod_data_source_file du1011.cif
_cod_data_source_block po4
_cod_depositor_comments
;
The following automatic conversions were performed:
'_refine_ls_matrix_type' value 'Full' changed to 'full' according to
'/home/saulius/struct/CIF-dictionaries/cif_core.dic' dictionary named
'cif_core.dic' version 2.4.1 from 2010-06-29.

Automatic conversion script
Id: cif_fix_enum 1527 2010-12-29 10:47:43Z saulius 

The following automatic conversions were performed:

'_refine_ls_matrix_type' value 'Full' changed to 'full' according to
/home/saulius/struct/CIF-dictionaries/cif_core.dic dictionary named
'cif_core.dic' version 2.4.1 from 2010-06-29.

Automatic conversion script
Id: cif_fix_values 1715 2011-07-08 13:25:40Z adriana 
;
_cod_original_cell_volume 878.5(3)
_cod_original_sg_symbol_H-M 'P 21/c '
_cod_original_formula_sum ' C4 H15 N2 O5 P '
_cod_database_code 2001656

loop_
_symmetry_equiv_pos_as_xyz
+x,+y,+z
-x,-y,-z
x,1/2-y,1/2+z
-x,1/2+y,1/2-z

loop_
_atom_site_aniso_label
_atom_site_aniso_U_11
_atom_site_aniso_U_22
_atom_site_aniso_U_33
_atom_site_aniso_U_12
_atom_site_aniso_U_13
_atom_site_aniso_U_23
_atom_site_aniso_type_symbol
P 0.0203(4) 0.0157(5) 0.0162(4) 0.0011(6) 0.0066(3) 0.0023(6) P
O1 0.041(2) 0.0180(10) 0.022(2) 0.0030(10) 0.0160(10) 0.050(10) O
O2 0.029(2) 0.035(2) 0.034(2) -0.0170(10) 0.0080(10) -0.0050(10) O
O3 0.039(2) 0.022(2) 0.0240(10) 0.0040(10) 0.0120(10) -0.005(2) O
O4 0.029(2) 0.035(2) 0.049(2) 0.014(2) 0.016(2) 0.0200(10) O
O5 0.030(2) 0.069(3) 0.031(2) -0.004(2) 0.0130(10) 0.007(2) O
N1 0.032(2) 0.019(2) 0.015(2) 0.003(2) 0.009(2) 0.005(2) N
N2 0.044(2) 0.021(2) 0.022(2) 0.005(2) 0.017(2) 0.006(2) N
C1 0.026(2) 0.027(2) 0.029(2) 0.000(2) 0.008(2) -0.003(2) C
C2 0.019(2) 0.028(3) 0.026(3) 0.001(2) 0.007(2) -0.005(2) C
C3 0.031(3) 0.029(3) 0.018(2) 0.000(2) 0.003(2) 0.001(2) C
C4 0.027(2) 0.023(2) 0.024(2) 0.003(2) 0.012(2) -0.004(2) C

loop_
_atom_site_label
_atom_site_fract_x
_atom_site_fract_y
_atom_site_fract_z
_atom_site_U_iso_or_equiv
_atom_site_thermal_displace_type
_atom_site_calc_flag
_atom_site_calc_attached_atom
_atom_site_refinement_flags
_atom_site_disorder_group
_atom_site_type_symbol
P 0.7918(2) 0.24530(10) 0.14530(10) 0.0177(6) Uani d ? ? ? P
O1 0.7896(5) 0.1255(2) 0.1767(2) 0.026(2) Uani d ? ? ? O
O2 0.9947(5) 0.3039(2) 0.2396(3) 0.035(2) Uani d ? ? ? O
O3 0.7778(4) 0.2604(2) 0.0197(2) 0.029(2) Uani d ? ? ? O
O4 0.5664(5) 0.2987(3) 0.1454(3) 0.037(3) Uani d ? ? ? O
O5 0.4182(5) 0.2209(3) 0.3018(3) 0.043(3) Uani d ? ? ? O
N1 0.9090(6) 0.0815(3) 0.4095(3) 0.022(3) Uani d ? ? ? N
N2 0.9839(7) 0.9607(3) 0.1062(3) 0.028(3) Uani d ? ? ? N
C1 0.8225(8) 0.9225(4) -0.0127(4) 0.028(3) Uani d ? ? ? C
C2 0.7699(8) -0.0141(4) 0.4130(4) 0.025(4) Uani d ? ? ? C
C3 1.2060(9) 0.9927(4) 0.1062(4) 0.028(3) Uani d ? ? ? C
C4 1.1552(7) 0.0542(4) 0.4615(4) 0.024(3) Uani d ? ? ? C
H1 0.629(8) 0.008(3) 0.381(4) 0.030(3) Uiso d ? T ? H
H2 0.923(7) 1.014(4) 0.121(4) 0.030(3) Uiso d ? T ? H
H3 0.791(7) -0.064(4) 0.364(4) 0.030(3) Uiso d ? T ? H
H4 0.685(8) 0.908(4) -0.012(4) 0.030(3) Uiso d ? T ? H
H5 0.885(7) 0.131(4) 0.447(4) 0.030(3) Uiso d ? T ? H
H6 1.182(7) -0.002(4) 0.412(3) 0.030(3) Uiso d ? T ? H
H7 1.228(7) 0.114(4) 0.454(4) 0.030(3) Uiso d ? T ? H
H8 1.005(7) 0.910(4) 0.159(4) 0.030(3) Uiso d ? T ? H
H9 1.262(7) 0.926(4) 0.091(4) 0.030(3) Uiso d ? T ? H
H10 1.281(7) 1.013(4) 0.176(4) 0.030(3) Uiso d ? T ? H
H11 0.861(7) 0.096(4) 0.343(4) 0.030(3) Uiso d ? T ? H
H12 0.892(7) 0.858(4) -0.023(4) 0.030(3) Uiso d ? T ? H
H13 0.269(5) 0.253(3) 0.293(4) 0.030(3) Uiso d ? T ? H
H14 0.514(6) 0.244(4) 0.387(3) 0.030(3) Uiso d ? T ? H

loop_
_atom_type_symbol
_atom_type_description
_atom_type_scat_dispersion_real
_atom_type_scat_dispersion_imag
_atom_type_scat_source
P P 0.09 0.095 International_Tables_Vol_IV_Table_2.2B
O O2- 0.008 0.006 International_Tables_Vol_IV_2.2B
C C 0.002 0.002 Acta_Cryst._A24_(1968)
H H 0.0 0.0 Acta_Cryst._A24_(1968)
N N 0.004 0.003 Acta_Cryst._A24_(1968)

loop_
_geom_angle_atom_site_label_1
_geom_angle_atom_site_label_2
_geom_angle_atom_site_label_3
_geom_angle_site_symmetry_1
_geom_angle_site_symmetry_2
_geom_angle_site_symmetry_3
_geom_angle
_geom_angle_publ_flag
O2 P O3 . . . 112.70(3) yes
O1 P O3 . . . 111.80(3) yes
O4 P O3 . . . 106.00(3) yes
O1 P O2 . . . 112.20(3) yes
O4 P O2 . . . 107.50(3) yes
O1 P O4 . . . 107.30(3) yes
H13 O5 H14 . . . 98(5) ?

loop_
_geom_bond_atom_site_label_1
_geom_bond_atom_site_label_2
_geom_bond_site_symmetry_1
_geom_bond_site_symmetry_2
_geom_bond_distance
_geom_bond_publ_flag
P O3 . . 1.511(2) yes
P O2 . . 1.519(2) yes
P O1 . . 1.524(2) yes
P O4 . . 1.589(3) yes
N1 C2 . . 1.487(7) yes
N1 C4 . . 1.479(6) yes
C2 C4 . 2_756 1.489(5) yes
N1 H5 . . 0.81(4) ?
N1 H11 . . 0.77(5) ?
C2 H1 . . 0.87(4) ?
C2 H3 . . 0.91(8) ?
C4 H6 . . 0.98(7) ?
C4 H7 . . 0.90(4) ?
N2 C1 . . 1.471(9) yes
N2 C3 . . 1.479(7) yes
C1 C3 . 2_775 1.500(10) yes
N2 H2 . . 0.82(7) ?
N2 H8 . . 0.87(5) ?
C1 H4 . . 0.90(5) ?
C1 H12 . . 0.94(4) ?
C3 H9 . . 0.94(7) ?
C3 H10 . . 0.82(7) ?
O5 H13 . . 1.00(4) ?
O5 H14 . . 1.01(2) ?
O1 H2 . 1_545 1.89(4) yes
O1 H11 . . 1.92(6) yes
O2 H13 . 1_655 1.72(4) yes
O2 H8 . 4_745 1.79(4) yes
O3 H14 . 3_554 1.80(3) yes
O3 H5 . 3_554 1.89(6) yes
